data_4084065
loop_
_publ_author_name
'Schr\"oder, Felix'
'Tugny, Coralie'
'Salanouve, Elise'
'Clavier, Herv\'e'
'Giordano, Laurent'
'Moraleda, Delphine'
'Gimbert, Yves'
'Mouri\`es-Mansuy, Virginie'
'Goddard, Jean-Philippe'
'Fensterbank, Louis'

_publ_section_title
;
 Secondary Phosphine Oxide--Gold(I) Complexes and Their First Application
 in Catalysis
;
_journal_issue 15
_journal_name_full Organometallics
_journal_page_first 4051
_journal_paper_doi 10.1021/om500568q
_journal_volume 33
_journal_year 2014
_chemical_compound_source 'synthesis as described'
_chemical_formula_sum 'C8 H19 Au Cl O P'
_chemical_formula_weight 394.62
_chemical_name_systematic
;
 ?
;
_space_group_IT_number 14
_symmetry_cell_setting monoclinic
_symmetry_Int_Tables_number 14
_symmetry_space_group_name_Hall '-P 2yn'
_symmetry_space_group_name_H-M 'P 1 21/n 1'
_atom_sites_solution_hydrogens geom
_atom_sites_solution_primary direct
_atom_sites_solution_secondary difmap
_audit_conform_dict_location ftp://ftp.iucr.org/pub/cif_core.dic
_audit_conform_dict_name cif_core.dic
_audit_conform_dict_version 2.4
_audit_creation_date 2013-05-21T15:50:57-00:00
_audit_creation_method 'WinGX routine CIF_UPDATE'
_cell_angle_alpha 90
_cell_angle_beta 91.511(1)
_cell_angle_gamma 90
_cell_formula_units_Z 8
_cell_length_a 11.3381(3)
_cell_length_b 15.5850(3)
_cell_length_c 14.6960(4)
_cell_measurement_reflns_used 20697
_cell_measurement_temperature 293(2)
_cell_measurement_theta_max 28.35
_cell_measurement_theta_min 2.22
_cell_measurement_wavelength 0.71073
_cell_volume 2595.94(11)
_computing_molecular_graphics 'Ortep-3 for Windows (Farrugia, 1997)'
_computing_publication_material 'WinGX publication routines (Farrugia, 1999)'
_computing_structure_refinement 'SHELXL-97 (Sheldrick, 2008)'
_diffrn_ambient_temperature 293(2)
_diffrn_measured_fraction_theta_full 1
_diffrn_measured_fraction_theta_max 0.99
_diffrn_measurement_device_type KappaCCD
_diffrn_measurement_method 'Omega + Phi scan'
_diffrn_radiation_monochromator graphite
_diffrn_radiation_probe x-ray
_diffrn_radiation_type MoK\a
_diffrn_radiation_wavelength 0.71073
_diffrn_reflns_av_R_equivalents 0.1127
_diffrn_reflns_av_unetI/netI 0.133
_diffrn_reflns_limit_h_max 13
_diffrn_reflns_limit_h_min -15
_diffrn_reflns_limit_k_max 18
_diffrn_reflns_limit_k_min -20
_diffrn_reflns_limit_l_max 19
_diffrn_reflns_limit_l_min -19
_diffrn_reflns_number 20244
_diffrn_reflns_theta_full 25
_diffrn_reflns_theta_max 28.35
_diffrn_reflns_theta_min 2.22
_diffrn_standards_number 0
_exptl_absorpt_coefficient_mu 11.626
_exptl_absorpt_correction_T_max 0.4049
_exptl_absorpt_correction_T_min 0.3758
_exptl_absorpt_correction_type multi-scan
_exptl_absorpt_process_details
;
        [c.f. r.h. blessing, acta cryst. (1995), a51, 33-38]
;
_exptl_crystal_colour colourless
_exptl_crystal_density_diffrn 2.019
_exptl_crystal_density_method 'not measured'
_exptl_crystal_description prism
_exptl_crystal_F_000 1488
_exptl_crystal_size_max 0.08
_exptl_crystal_size_mid 0.08
_exptl_crystal_size_min 0.08
_refine_diff_density_max 1.188
_refine_diff_density_min -2.822
_refine_diff_density_rms 0.396
_refine_ls_extinction_method none
_refine_ls_goodness_of_fit_ref 0.983
_refine_ls_hydrogen_treatment constr
_refine_ls_matrix_type full
_refine_ls_number_parameters 217
_refine_ls_number_reflns 6417
_refine_ls_number_restraints 0
_refine_ls_restrained_S_all 0.983
_refine_ls_R_factor_all 0.1526
_refine_ls_R_factor_gt 0.0502
_refine_ls_shift/su_max 0.000
_refine_ls_shift/su_mean 0
_refine_ls_structure_factor_coef Fsqd
_refine_ls_weighting_details 'calc w=1/[\s^2^(Fo^2^)+(0.0386P)^2^+0.0000P] where P=(Fo^2^+2Fc^2^)/3'
_refine_ls_weighting_scheme calc
_refine_ls_wR_factor_gt 0.0887
_refine_ls_wR_factor_ref 0.1149
_reflns_number_gt 3081
_reflns_number_total 6417
_reflns_threshold_expression >2\s(I)
_cod_data_source_file om500568q_si_001.cif
_cod_data_source_block hc6-168
_cod_depositor_comments 'Adding full bibliography for 4084063--4084067.cif.'
_cod_original_sg_symbol_H-M 'P 21/n'
_cod_database_code 4084065

loop_
_symmetry_equiv_pos_as_xyz
'x, y, z'
'-x+1/2, y+1/2, -z+1/2'
'-x, -y, -z'
'x-1/2, -y-1/2, z-1/2'

loop_
_atom_site_label
_atom_site_type_symbol
_atom_site_fract_x
_atom_site_fract_y
_atom_site_fract_z
_atom_site_U_iso_or_equiv
_atom_site_adp_type
_atom_site_occupancy
_atom_site_symmetry_multiplicity
_atom_site_calc_flag
_atom_site_refinement_flags
C1 C 0.2244(12) 0.6353(7) 0.0612(7) 0.074(3) Uani 1 1 d .
C2 C 0.1331(14) 0.5966(9) -0.0044(9) 0.124(6) Uani 1 1 d .
H2A H 0.0586 0.5929 0.0249 0.186 Uiso 1 1 calc R
H2B H 0.158 0.5403 -0.022 0.186 Uiso 1 1 calc R
H2C H 0.1251 0.6323 -0.0574 0.186 Uiso 1 1 calc R
C3 C 0.1773(14) 0.7256(8) 0.0897(8) 0.113(5) Uani 1 1 d .
H3A H 0.234 0.7527 0.13 0.169 Uiso 1 1 calc R
H3B H 0.104 0.719 0.1201 0.169 Uiso 1 1 calc R
H3C H 0.1652 0.7605 0.0364 0.169 Uiso 1 1 calc R
C4 C 0.3431(13) 0.6443(9) 0.0170(9) 0.114(5) Uani 1 1 d .
H4A H 0.3984 0.67 0.0594 0.172 Uiso 1 1 calc R
H4B H 0.3349 0.6799 -0.0361 0.172 Uiso 1 1 calc R
H4C H 0.3711 0.5887 -0.0002 0.172 Uiso 1 1 calc R
C5 C 0.2856(10) 0.4628(6) 0.1564(7) 0.066(3) Uani 1 1 d .
C6 C 0.2097(14) 0.4116(8) 0.0879(9) 0.121(6) Uani 1 1 d .
H6A H 0.2108 0.4391 0.0295 0.181 Uiso 1 1 calc R
H6B H 0.13 0.409 0.1084 0.181 Uiso 1 1 calc R
H6C H 0.2406 0.3545 0.083 0.181 Uiso 1 1 calc R
C7 C 0.4147(11) 0.4601(8) 0.1261(9) 0.102(4) Uani 1 1 d .
H7A H 0.4199 0.4851 0.0666 0.152 Uiso 1 1 calc R
H7B H 0.4411 0.4016 0.1243 0.152 Uiso 1 1 calc R
H7C H 0.4635 0.4919 0.1685 0.152 Uiso 1 1 calc R
C8 C 0.2839(12) 0.4212(7) 0.2488(9) 0.102(5) Uani 1 1 d .
H8A H 0.3338 0.4529 0.2905 0.154 Uiso 1 1 calc R
H8B H 0.3121 0.3633 0.2445 0.154 Uiso 1 1 calc R
H8C H 0.2046 0.4209 0.2703 0.154 Uiso 1 1 calc R
C9 C 0.1757(14) 0.6932(10) 0.6641(9) 0.100(4) Uani 1 1 d .
C10 C 0.183(2) 0.7869(10) 0.6395(10) 0.206(12) Uani 1 1 d .
H10A H 0.1393 0.797 0.5837 0.308 Uiso 1 1 calc R
H10B H 0.2641 0.8026 0.6319 0.308 Uiso 1 1 calc R
H10C H 0.1504 0.8208 0.6872 0.308 Uiso 1 1 calc R
C11 C 0.0446(13) 0.6589(11) 0.6711(11) 0.148(7) Uani 1 1 d .
H11A H 0.046 0.5993 0.6879 0.223 Uiso 1 1 calc R
H11B H 0.0042 0.6653 0.6132 0.223 Uiso 1 1 calc R
H11C H 0.0041 0.6911 0.7163 0.223 Uiso 1 1 calc R
C12 C 0.2452(15) 0.6757(10) 0.7540(8) 0.120(5) Uani 1 1 d .
H12A H 0.2372 0.6163 0.7702 0.18 Uiso 1 1 calc R
H12B H 0.2145 0.711 0.8015 0.18 Uiso 1 1 calc R
H12C H 0.327 0.6889 0.7463 0.18 Uiso 1 1 calc R
C13 C 0.2570(14) 0.5168(9) 0.5869(10) 0.103(5) Uani 1 1 d .
C14 C 0.1488(17) 0.4748(11) 0.5887(19) 0.240(15) Uani 1 1 d .
H14A H 0.1019 0.4906 0.5361 0.36 Uiso 1 1 calc R
H14B H 0.1084 0.4908 0.6428 0.36 Uiso 1 1 calc R
H14C H 0.1615 0.4139 0.5887 0.36 Uiso 1 1 calc R
C15 C 0.3366(19) 0.4944(11) 0.6675(10) 0.178(9) Uani 1 1 d .
H15A H 0.4096 0.5251 0.6634 0.268 Uiso 1 1 calc R
H15B H 0.352 0.4338 0.6675 0.268 Uiso 1 1 calc R
H15C H 0.2987 0.5099 0.7228 0.268 Uiso 1 1 calc R
C16 C 0.3238(19) 0.4871(10) 0.4978(11) 0.186(10) Uani 1 1 d .
H16A H 0.3989 0.5153 0.4957 0.279 Uiso 1 1 calc R
H16B H 0.2771 0.502 0.4447 0.279 Uiso 1 1 calc R
H16C H 0.3355 0.4261 0.4996 0.279 Uiso 1 1 calc R
Au1 Au 0.34275(4) 0.64005(3) 0.27700(3) 0.05621(14) Uani 1 1 d .
Au2 Au 0.14378(4) 0.66578(3) 0.43918(3) 0.05912(15) Uani 1 1 d .
Cl1 Cl 0.4678(2) 0.70624(18) 0.38203(18) 0.0696(8) Uani 1 1 d .
Cl2 Cl 0.0239(3) 0.70628(19) 0.3180(2) 0.0790(8) Uani 1 1 d .
O1 O 0.1015(6) 0.5557(4) 0.1985(5) 0.073(2) Uani 1 1 d .
H1 H 0.0681 0.6016 0.2066 0.11 Uiso 1 1 calc R
O2 O 0.3757(8) 0.6673(7) 0.5696(6) 0.130(4) Uani 1 1 d .
H2 H 0.3942 0.6818 0.5183 0.195 Uiso 1 1 calc R
P1 P 0.2341(2) 0.57292(16) 0.16964(17) 0.0533(7) Uani 1 1 d .
P2 P 0.2441(3) 0.63307(19) 0.56690(18) 0.0603(7) Uani 1 1 d .

loop_
_atom_site_aniso_label
_atom_site_aniso_U_11
_atom_site_aniso_U_22
_atom_site_aniso_U_33
_atom_site_aniso_U_23
_atom_site_aniso_U_13
_atom_site_aniso_U_12
C1 0.103(10) 0.066(7) 0.051(7) 0.003(5) -0.011(7) -0.005(7)
C2 0.173(16) 0.112(11) 0.085(10) 0.015(9) -0.044(10) -0.032(11)
C3 0.182(16) 0.079(9) 0.076(9) 0.016(7) -0.012(10) 0.028(9)
C4 0.106(12) 0.141(13) 0.098(11) 0.045(9) 0.023(9) -0.006(9)
C5 0.083(9) 0.053(6) 0.063(7) 0.002(5) 0.005(6) -0.009(6)
C6 0.169(16) 0.067(8) 0.122(12) -0.024(8) -0.051(11) 0.000(9)
C7 0.110(12) 0.089(9) 0.107(11) 0.003(8) 0.028(9) 0.029(8)
C8 0.133(13) 0.068(8) 0.108(11) 0.012(7) 0.030(9) 0.013(8)
C9 0.124(13) 0.117(12) 0.061(8) -0.015(8) 0.019(8) -0.005(9)
C10 0.43(4) 0.092(12) 0.090(12) -0.024(10) -0.017(16) 0.066(17)
C11 0.087(12) 0.215(19) 0.146(16) -0.030(13) 0.057(11) 0.016(12)
C12 0.143(15) 0.160(14) 0.057(9) -0.019(8) -0.001(9) 0.015(11)
C13 0.116(12) 0.096(10) 0.094(10) -0.007(8) -0.042(9) 0.039(9)
C14 0.140(19) 0.118(15) 0.46(4) 0.09(2) -0.07(2) -0.061(14)
C15 0.29(3) 0.148(15) 0.097(12) 0.021(10) -0.022(14) 0.114(16)
C16 0.31(3) 0.131(15) 0.115(14) -0.021(12) -0.021(16) 0.104(17)
Au1 0.0590(3) 0.0601(3) 0.0495(2) 0.00064(19) 0.00033(19) -0.0082(2)
Au2 0.0623(3) 0.0644(3) 0.0508(3) 0.00081(19) 0.0022(2) 0.0015(2)
Cl1 0.0666(19) 0.0879(18) 0.0543(16) -0.0039(14) 0.0007(14) -0.0265(15)
Cl2 0.077(2) 0.091(2) 0.0685(19) 0.0087(15) -0.0043(16) 0.0214(16)
O1 0.059(5) 0.078(5) 0.083(5) -0.005(4) 0.018(4) -0.013(4)
O2 0.074(7) 0.256(13) 0.061(6) 0.013(6) 0.003(5) -0.057(7)
P1 0.0574(18) 0.0550(15) 0.0477(15) 0.0004(12) 0.0035(13) -0.0077(13)
P2 0.0537(18) 0.0818(19) 0.0456(15) -0.0015(14) 0.0034(13) -0.0073(14)

loop_
_atom_type_symbol
_atom_type_description
_atom_type_scat_dispersion_real
_atom_type_scat_dispersion_imag
_atom_type_scat_source
C C 0.0033 0.0016 'International Tables Vol C Tables 4.2.6.8 and 6.1.1.4'
H H 0 0 'International Tables Vol C Tables 4.2.6.8 and 6.1.1.4'
Au Au -2.0133 8.8022 'International Tables Vol C Tables 4.2.6.8 and 6.1.1.4'
Cl Cl 0.1484 0.1585 'International Tables Vol C Tables 4.2.6.8 and 6.1.1.4'
O O 0.0106 0.006 'International Tables Vol C Tables 4.2.6.8 and 6.1.1.4'
P P 0.1023 0.0942 'International Tables Vol C Tables 4.2.6.8 and 6.1.1.4'

loop_
_geom_angle_atom_site_label_1
_geom_angle_atom_site_label_2
_geom_angle_atom_site_label_3
_geom_angle
C4 C1 C2 111.3(11)
C4 C1 C3 110.1(11)
C2 C1 C3 107.1(11)
C4 C1 P1 112.4(9)
C2 C1 P1 111.0(8)
C3 C1 P1 104.6(7)
C1 C2 H2A 109.5
C1 C2 H2B 109.5
H2A C2 H2B 109.5
C1 C2 H2C 109.5
H2A C2 H2C 109.5
H2B C2 H2C 109.5
C1 C3 H3A 109.5
C1 C3 H3B 109.5
H3A C3 H3B 109.5
C1 C3 H3C 109.5
H3A C3 H3C 109.5
H3B C3 H3C 109.5
C1 C4 H4A 109.5
C1 C4 H4B 109.5
H4A C4 H4B 109.5
C1 C4 H4C 109.5
H4A C4 H4C 109.5
H4B C4 H4C 109.5
C8 C5 C6 110.3(10)
C8 C5 C7 106.5(10)
C6 C5 C7 108.5(10)
C8 C5 P1 107.3(7)
C6 C5 P1 112.6(8)
C7 C5 P1 111.5(7)
C5 C6 H6A 109.5
C5 C6 H6B 109.5
H6A C6 H6B 109.5
C5 C6 H6C 109.5
H6A C6 H6C 109.5
H6B C6 H6C 109.5
C5 C7 H7A 109.5
C5 C7 H7B 109.5
H7A C7 H7B 109.5
C5 C7 H7C 109.5
H7A C7 H7C 109.5
H7B C7 H7C 109.5
C5 C8 H8A 109.5
C5 C8 H8B 109.5
H8A C8 H8B 109.5
C5 C8 H8C 109.5
H8A C8 H8C 109.5
H8B C8 H8C 109.5
C10 C9 C12 110.3(13)
C10 C9 C11 113.6(16)
C12 C9 C11 110.0(13)
C10 C9 P2 105.8(10)
C12 C9 P2 110.4(10)
C11 C9 P2 106.5(9)
C9 C10 H10A 109.5
C9 C10 H10B 109.5
H10A C10 H10B 109.5
C9 C10 H10C 109.5
H10A C10 H10C 109.5
H10B C10 H10C 109.5
C9 C11 H11A 109.5
C9 C11 H11B 109.5
H11A C11 H11B 109.5
C9 C11 H11C 109.5
H11A C11 H11C 109.5
H11B C11 H11C 109.5
C9 C12 H12A 109.5
C9 C12 H12B 109.5
H12A C12 H12B 109.5
C9 C12 H12C 109.5
H12A C12 H12C 109.5
H12B C12 H12C 109.5
C14 C13 C15 112.6(17)
C14 C13 C16 108.4(16)
C15 C13 C16 106.8(13)
C14 C13 P2 113.6(11)
C15 C13 P2 113.4(11)
C16 C13 P2 101.1(10)
C13 C14 H14A 109.5
C13 C14 H14B 109.5
H14A C14 H14B 109.5
C13 C14 H14C 109.5
H14A C14 H14C 109.5
H14B C14 H14C 109.5
C13 C15 H15A 109.5
C13 C15 H15B 109.5
H15A C15 H15B 109.5
C13 C15 H15C 109.5
H15A C15 H15C 109.5
H15B C15 H15C 109.5
C13 C16 H16A 109.5
C13 C16 H16B 109.5
H16A C16 H16B 109.5
C13 C16 H16C 109.5
H16A C16 H16C 109.5
H16B C16 H16C 109.5
P1 Au1 Cl1 175.58(10)
P1 Au1 Au2 100.91(7)
Cl1 Au1 Au2 83.36(7)
P2 Au2 Cl2 173.33(10)
P2 Au2 Au1 103.51(7)
Cl2 Au2 Au1 82.96(8)
P1 O1 H1 109.5
P2 O2 H2 109.5
O1 P1 C5 100.2(4)
O1 P1 C1 106.2(5)
C5 P1 C1 114.2(5)
O1 P1 Au1 113.4(3)
C5 P1 Au1 110.1(4)
C1 P1 Au1 112.2(4)
O2 P2 C13 104.8(7)
O2 P2 C9 102.6(6)
C13 P2 C9 113.5(7)
O2 P2 Au2 113.8(4)
C13 P2 Au2 113.4(4)
C9 P2 Au2 108.2(5)

loop_
_geom_bond_atom_site_label_1
_geom_bond_atom_site_label_2
_geom_bond_distance
C1 C4 1.516(17)
C1 C2 1.519(16)
C1 C3 1.567(15)
C1 P1 1.868(11)
C2 H2A 0.96
C2 H2B 0.96
C2 H2C 0.96
C3 H3A 0.96
C3 H3B 0.96
C3 H3C 0.96
C4 H4A 0.96
C4 H4B 0.96
C4 H4C 0.96
C5 C8 1.506(14)
C5 C6 1.531(15)
C5 C7 1.543(15)
C5 P1 1.824(10)
C6 H6A 0.96
C6 H6B 0.96
C6 H6C 0.96
C7 H7A 0.96
C7 H7B 0.96
C7 H7C 0.96
C8 H8A 0.96
C8 H8B 0.96
C8 H8C 0.96
C9 C10 1.507(19)
C9 C12 1.545(18)
C9 C11 1.59(2)
C9 P2 1.892(13)
C10 H10A 0.96
C10 H10B 0.96
C10 H10C 0.96
C11 H11A 0.96
C11 H11B 0.96
C11 H11C 0.96
C12 H12A 0.96
C12 H12B 0.96
C12 H12C 0.96
C13 C14 1.39(2)
C13 C15 1.511(18)
C13 C16 1.60(2)
C13 P2 1.840(14)
C14 H14A 0.96
C14 H14B 0.96
C14 H14C 0.96
C15 H15A 0.96
C15 H15B 0.96
C15 H15C 0.96
C16 H16A 0.96
C16 H16B 0.96
C16 H16C 0.96
Au1 P1 2.236(3)
Au1 Cl1 2.311(3)
Au1 Au2 3.3486(6)
Au2 P2 2.228(3)
Au2 Cl2 2.300(3)
O1 P1 1.595(7)
O1 H1 0.82
O2 P2 1.584(9)
O2 H2 0.82
